data_4329791
loop_
_publ_author_name
'Apurba Biswas'
'Lakshmi Kanta Das'
'Michael G. B. Drew'
'Guillem Arom\'i'
'Patrick Gamez'
'Ashutosh Ghosh'

_publ_section_title
;
 Synthesis, Crystal Structures, Magnetic Properties and Catecholase
 Activity of Double Phenoxido-Bridged Penta-Coordinated Dinuclear
 Nickel(II) Complexes Derived from Reduced Schiff-Base Ligands:
 Mechanistic Inference of Catecholase Activity
;
_journal_name_full 'Inorganic Chemistry'
_journal_page_first 7993
_journal_page_last 8001
_journal_paper_doi 10.1021/ic202748m
_journal_volume 51
_journal_year 2012
_chemical_formula_sum 'C26 H38 N6 Ni2 O2 S2'
_chemical_formula_weight 648.16
_chemical_name_systematic
; 
 ? 
;
_space_group_IT_number 14
_symmetry_cell_setting monoclinic
_symmetry_space_group_name_Hall '-P 2ybc'
_symmetry_space_group_name_H-M 'P 1 21/c 1'
_atom_sites_solution_hydrogens geom
_atom_sites_solution_primary direct
_atom_sites_solution_secondary difmap
_audit_creation_method SHELXL-97
_cell_angle_alpha 90.00
_cell_angle_beta 90.052(6)
_cell_angle_gamma 90.00
_cell_formula_units_Z 2
_cell_length_a 7.4806(5)
_cell_length_b 12.5065(7)
_cell_length_c 15.5699(10)
_cell_measurement_reflns_used 10015
_cell_measurement_temperature 150(2)
_cell_measurement_theta_max 30.00
_cell_measurement_theta_min 2.62
_cell_volume 1456.66(16)
_computing_cell_refinement 'Crysalis, Oxford Diffraction'
_computing_data_collection 'Crysalis, Oxford Diffraction'
_computing_data_reduction 'Crysalis, Oxford Diffraction'
_computing_molecular_graphics PLATON(Spek,2004)
_computing_structure_refinement 'SHELXL-97 (Sheldrick, 1997)'
_computing_structure_solution 'SHELXS-97 (Sheldrick, 1997)'
_diffrn_ambient_temperature 150(2)
_diffrn_measured_fraction_theta_full 0.991
_diffrn_measured_fraction_theta_max 0.991
_diffrn_measurement_device 'Oxford Diffaction X-Calibur System'
_diffrn_measurement_method '321 frames, counting time 10 s.'
_diffrn_radiation_monochromator graphite
_diffrn_radiation_source 'fine-focus sealed tube'
_diffrn_radiation_type MoK\a
_diffrn_radiation_wavelength 0.71073
_diffrn_reflns_av_R_equivalents 0.0397
_diffrn_reflns_av_sigmaI/netI 0.0498
_diffrn_reflns_limit_h_max 10
_diffrn_reflns_limit_h_min -10
_diffrn_reflns_limit_k_max 17
_diffrn_reflns_limit_k_min -13
_diffrn_reflns_limit_l_max 21
_diffrn_reflns_limit_l_min -20
_diffrn_reflns_number 10015
_diffrn_reflns_theta_full 30.00
_diffrn_reflns_theta_max 30.00
_diffrn_reflns_theta_min 2.62
_diffrn_standards_decay_% n/a
_diffrn_standards_interval_count n/a
_diffrn_standards_interval_time n/a
_diffrn_standards_number n/a
_exptl_absorpt_coefficient_mu 1.470
_exptl_absorpt_correction_T_max 1.000
_exptl_absorpt_correction_T_min 0.891
_exptl_absorpt_correction_type empirical
_exptl_absorpt_process_details 'ABSPACK, Oxford Diffraction Ltd'
_exptl_crystal_colour green
_exptl_crystal_density_diffrn 1.478
_exptl_crystal_description plate
_exptl_crystal_F_000 680
_exptl_crystal_size_max 0.29
_exptl_crystal_size_mid 0.27
_exptl_crystal_size_min 0.03
_refine_diff_density_max 0.637
_refine_diff_density_min -0.477
_refine_diff_density_rms 0.074
_refine_ls_extinction_method none
_refine_ls_goodness_of_fit_ref 0.929
_refine_ls_hydrogen_treatment constr
_refine_ls_matrix_type full
_refine_ls_number_parameters 175
_refine_ls_number_reflns 4209
_refine_ls_number_restraints 0
_refine_ls_restrained_S_all 0.929
_refine_ls_R_factor_all 0.0514
_refine_ls_R_factor_gt 0.0360
_refine_ls_shift/su_max 0.002
_refine_ls_shift/su_mean 0.000
_refine_ls_structure_factor_coef Fsqd
_refine_ls_weighting_details
;
_refine_ls_weighting_details 
  w=1/[\s^2^(Fo^2^)+(0.0461P)^2^+0.0000P] where P=(Fo^2^+2Fc^2^)/3 
;
_refine_ls_weighting_scheme calc
_refine_ls_wR_factor_gt 0.0827
_refine_ls_wR_factor_ref 0.0853
_reflns_number_gt 3075
_reflns_number_total 4209
_reflns_threshold_expression >2sigma(I)
_cod_data_source_file ic202748m_si_002_2.cif
_cod_data_source_block 2
_cod_database_code 4329791

loop_
_symmetry_equiv_pos_as_xyz
'x, y, z'
'-x, y+1/2, -z+1/2'
'-x, -y, -z'
'x, -y-1/2, z-1/2'

loop_
_atom_site_label
_atom_site_type_symbol
_atom_site_fract_x
_atom_site_fract_y
_atom_site_fract_z
_atom_site_U_iso_or_equiv
_atom_site_adp_type
_atom_site_occupancy
_atom_site_symmetry_multiplicity
_atom_site_calc_flag
_atom_site_refinement_flags
Ni1 Ni 0.48689(3) 0.880728(17) 0.533321(15) 0.02348(8) Uani 1 1 d .
S1 S 0.19892(10) 0.55924(4) 0.44515(4) 0.04843(17) Uani 1 1 d .
O11 O 0.55616(18) 1.02862(9) 0.57281(8) 0.0253(3) Uani 1 1 d .
C181 C 0.4273(3) 0.91130(16) 0.72431(13) 0.0303(4) Uani 1 1 d .
H181 H 0.4230 0.8774 0.7810 0.036 Uiso 1 1 calc R
C20 C 0.6491(3) 0.77200(15) 0.67847(14) 0.0345(5) Uani 1 1 d .
H20A H 0.6301 0.7179 0.7221 0.041 Uiso 1 1 calc R
H20B H 0.7360 0.8229 0.7000 0.041 Uiso 1 1 calc R
C13 C 0.7744(3) 1.12010(14) 0.65792(13) 0.0281(4) Uani 1 1 d .
H13 H 0.8182 1.1528 0.6086 0.034 Uiso 1 1 calc R
N19 N 0.4784(2) 0.82730(12) 0.65925(10) 0.0287(4) Uani 1 1 d .
H19 H 0.3916 0.7764 0.6613 0.034 Uiso 1 1 calc R
N22 N 0.7296(2) 0.80039(12) 0.52640(10) 0.0283(4) Uani 1 1 d .
C23 C 0.8833(3) 0.87298(17) 0.53898(16) 0.0382(5) Uani 1 1 d .
H23A H 0.9919 0.8321 0.5402 0.057 Uiso 1 1 calc R
H23B H 0.8698 0.9106 0.5923 0.057 Uiso 1 1 calc R
H23C H 0.8881 0.9234 0.4926 0.057 Uiso 1 1 calc R
N1 N 0.3454(2) 0.75209(13) 0.50019(12) 0.0365(4) Uani 1 1 d .
C1 C 0.2868(3) 0.67091(15) 0.47676(12) 0.0277(4) Uani 1 1 d .
C17 C 0.5699(3) 0.99773(14) 0.72632(12) 0.0271(4) Uani 1 1 d .
C14 C 0.8543(3) 1.14262(16) 0.73683(13) 0.0324(4) Uani 1 1 d .
H14 H 0.9491 1.1906 0.7397 0.039 Uiso 1 1 calc R
C12 C 0.6300(3) 1.04956(14) 0.65107(12) 0.0247(4) Uani 1 1 d .
C16 C 0.6525(3) 1.02154(16) 0.80541(12) 0.0330(5) Uani 1 1 d .
H16 H 0.6119 0.9880 0.8550 0.040 Uiso 1 1 calc R
C15 C 0.7923(3) 1.09347(16) 0.81112(14) 0.0347(5) Uani 1 1 d .
H15 H 0.8442 1.1088 0.8640 0.042 Uiso 1 1 calc R
C21 C 0.7179(3) 0.72057(15) 0.59721(14) 0.0356(5) Uani 1 1 d .
H21A H 0.8353 0.6903 0.6078 0.043 Uiso 1 1 calc R
H21B H 0.6385 0.6630 0.5803 0.043 Uiso 1 1 calc R
C24 C 0.7538(3) 0.74404(17) 0.44263(15) 0.0413(5) Uani 1 1 d .
H24A H 0.7670 0.7958 0.3975 0.062 Uiso 1 1 calc R
H24B H 0.6511 0.7002 0.4313 0.062 Uiso 1 1 calc R
H24C H 0.8586 0.6999 0.4453 0.062 Uiso 1 1 calc R
C182 C 0.2421(3) 0.95206(18) 0.70294(15) 0.0388(5) Uani 1 1 d .
H18A H 0.2443 0.9872 0.6481 0.058 Uiso 1 1 calc R
H18B H 0.2043 1.0018 0.7463 0.058 Uiso 1 1 calc R
H18C H 0.1601 0.8931 0.7008 0.058 Uiso 1 1 calc R

loop_
_atom_site_aniso_label
_atom_site_aniso_U_11
_atom_site_aniso_U_22
_atom_site_aniso_U_33
_atom_site_aniso_U_23
_atom_site_aniso_U_13
_atom_site_aniso_U_12
Ni1 0.02441(13) 0.01713(12) 0.02888(14) 0.00052(9) -0.00410(10) -0.00132(10)
S1 0.0606(4) 0.0304(3) 0.0543(4) -0.0130(3) 0.0075(3) -0.0181(3)
O11 0.0310(7) 0.0185(6) 0.0263(7) 0.0007(5) -0.0047(6) -0.0037(5)
C181 0.0329(11) 0.0305(9) 0.0275(10) 0.0006(8) 0.0015(9) -0.0013(8)
C20 0.0443(12) 0.0256(10) 0.0338(11) 0.0040(8) -0.0082(10) 0.0048(9)
C13 0.0296(10) 0.0250(9) 0.0297(10) -0.0017(8) -0.0032(8) -0.0005(8)
N19 0.0338(9) 0.0219(8) 0.0305(9) 0.0011(6) 0.0013(7) -0.0045(7)
N22 0.0281(8) 0.0237(8) 0.0330(9) -0.0041(7) -0.0008(7) 0.0027(6)
C23 0.0254(10) 0.0354(11) 0.0540(14) -0.0067(10) 0.0004(10) 0.0018(9)
N1 0.0425(10) 0.0243(8) 0.0427(11) 0.0042(7) -0.0134(9) -0.0086(7)
C1 0.0280(10) 0.0252(9) 0.0300(10) 0.0028(8) 0.0003(8) -0.0007(8)
C17 0.0290(10) 0.0231(9) 0.0292(9) -0.0018(8) 0.0015(8) 0.0027(8)
C14 0.0294(10) 0.0299(10) 0.0378(11) -0.0084(9) -0.0048(9) 0.0008(8)
C12 0.0277(9) 0.0192(8) 0.0272(9) -0.0039(7) -0.0023(8) 0.0040(7)
C16 0.0390(12) 0.0336(10) 0.0264(10) -0.0028(8) 0.0012(9) 0.0070(9)
C15 0.0381(11) 0.0350(10) 0.0309(11) -0.0103(9) -0.0085(9) 0.0071(9)
C21 0.0410(12) 0.0224(9) 0.0435(12) -0.0009(9) -0.0080(10) 0.0091(9)
C24 0.0459(13) 0.0361(11) 0.0420(13) -0.0129(10) 0.0060(11) 0.0063(10)
C182 0.0318(11) 0.0429(12) 0.0419(13) 0.0018(10) 0.0021(10) 0.0009(9)

loop_
_atom_type_symbol
_atom_type_description
_atom_type_scat_dispersion_real
_atom_type_scat_dispersion_imag
_atom_type_scat_source
C C 0.0033 0.0016 'International Tables Vol C Tables 4.2.6.8 and 6.1.1.4'
H H 0.0000 0.0000 'International Tables Vol C Tables 4.2.6.8 and 6.1.1.4'
N N 0.0061 0.0033 'International Tables Vol C Tables 4.2.6.8 and 6.1.1.4'
O O 0.0106 0.0060 'International Tables Vol C Tables 4.2.6.8 and 6.1.1.4'
Ni Ni 0.3393 1.1124 'International Tables Vol C Tables 4.2.6.8 and 6.1.1.4'
S S 0.1246 0.1234 'International Tables Vol C Tables 4.2.6.8 and 6.1.1.4'

loop_
_geom_angle_atom_site_label_1
_geom_angle_atom_site_label_2
_geom_angle_atom_site_label_3
_geom_angle
_geom_angle_site_symmetry_1
_geom_angle_site_symmetry_3
N1 Ni1 O11 162.81(7) . .
N1 Ni1 O11 98.99(6) . 3_676
O11 Ni1 O11 77.08(6) . 3_676
N1 Ni1 N19 88.16(7) . .
O11 Ni1 N19 90.88(5) . .
O11 Ni1 N19 160.99(6) 3_676 .
N1 Ni1 N22 93.45(7) . .
O11 Ni1 N22 103.59(6) . .
O11 Ni1 N22 111.46(6) 3_676 .
N19 Ni1 N22 85.45(6) . .
C12 O11 Ni1 123.55(11) . .
C12 O11 Ni1 133.20(11) . 3_676
Ni1 O11 Ni1 102.92(5) . 3_676
N19 C181 C182 108.62(17) . .
N19 C181 C17 109.33(16) . .
C182 C181 C17 114.07(17) . .
N19 C181 H181 108.2 . .
C182 C181 H181 108.2 . .
C17 C181 H181 108.2 . .
N19 C20 C21 108.90(17) . .
N19 C20 H20A 109.9 . .
C21 C20 H20A 109.9 . .
N19 C20 H20B 109.9 . .
C21 C20 H20B 109.9 . .
H20A C20 H20B 108.3 . .
C14 C13 C12 121.66(19) . .
C14 C13 H13 119.2 . .
C12 C13 H13 119.2 . .
C20 N19 C181 114.08(16) . .
C20 N19 Ni1 108.33(12) . .
C181 N19 Ni1 114.75(11) . .
C20 N19 H19 106.3 . .
C181 N19 H19 106.3 . .
Ni1 N19 H19 106.3 . .
C23 N22 C21 111.08(16) . .
C23 N22 C24 108.13(17) . .
C21 N22 C24 109.71(16) . .
C23 N22 Ni1 112.07(12) . .
C21 N22 Ni1 103.51(12) . .
C24 N22 Ni1 112.32(13) . .
N22 C23 H23A 109.5 . .
N22 C23 H23B 109.5 . .
H23A C23 H23B 109.5 . .
N22 C23 H23C 109.5 . .
H23A C23 H23C 109.5 . .
H23B C23 H23C 109.5 . .
C1 N1 Ni1 169.89(18) . .
N1 C1 S1 178.2(2) . .
C16 C17 C12 119.24(18) . .
C16 C17 C181 118.40(17) . .
C12 C17 C181 122.23(17) . .
C15 C14 C13 120.0(2) . .
C15 C14 H14 120.0 . .
C13 C14 H14 120.0 . .
O11 C12 C13 120.12(17) . .
O11 C12 C17 121.61(17) . .
C13 C12 C17 118.20(17) . .
C15 C16 C17 121.65(19) . .
C15 C16 H16 119.2 . .
C17 C16 H16 119.2 . .
C16 C15 C14 119.17(19) . .
C16 C15 H15 120.4 . .
C14 C15 H15 120.4 . .
N22 C21 C20 110.78(15) . .
N22 C21 H21A 109.5 . .
C20 C21 H21A 109.5 . .
N22 C21 H21B 109.5 . .
C20 C21 H21B 109.5 . .
H21A C21 H21B 108.1 . .
N22 C24 H24A 109.5 . .
N22 C24 H24B 109.5 . .
H24A C24 H24B 109.5 . .
N22 C24 H24C 109.5 . .
H24A C24 H24C 109.5 . .
H24B C24 H24C 109.5 . .
C181 C182 H18A 109.5 . .
C181 C182 H18B 109.5 . .
H18A C182 H18B 109.5 . .
C181 C182 H18C 109.5 . .
H18A C182 H18C 109.5 . .
H18B C182 H18C 109.5 . .

loop_
_geom_bond_atom_site_label_1
_geom_bond_atom_site_label_2
_geom_bond_distance
_geom_bond_site_symmetry_2
Ni1 N1 1.9935(17) .
Ni1 O11 2.0167(12) .
Ni1 O11 2.0295(12) 3_676
Ni1 N19 2.0724(16) .
Ni1 N22 2.0781(16) .
S1 C1 1.620(2) .
O11 C12 1.363(2) .
O11 Ni1 2.0295(12) 3_676
C181 N19 1.509(2) .
C181 C182 1.513(3) .
C181 C17 1.519(3) .
C181 H181 0.9800 .
C20 N19 1.482(3) .
C20 C21 1.510(3) .
C20 H20A 0.9700 .
C20 H20B 0.9700 .
C13 C14 1.394(3) .
C13 C12 1.398(3) .
C13 H13 0.9300 .
N19 H19 0.9100 .
N22 C23 1.478(2) .
N22 C21 1.490(3) .
N22 C24 1.494(3) .
C23 H23A 0.9600 .
C23 H23B 0.9600 .
C23 H23C 0.9600 .
N1 C1 1.164(2) .
C17 C16 1.409(3) .
C17 C12 1.413(3) .
C14 C15 1.390(3) .
C14 H14 0.9300 .
C16 C15 1.382(3) .
C16 H16 0.9300 .
C15 H15 0.9300 .
C21 H21A 0.9700 .
C21 H21B 0.9700 .
C24 H24A 0.9600 .
C24 H24B 0.9600 .
C24 H24C 0.9600 .
C182 H18A 0.9600 .
C182 H18B 0.9600 .
C182 H18C 0.9600 .
